data_2210695
loop_
_publ_author_name
'Victor B. Rybakov'
'Vadim L. Alifanov'
'Eugene V. Babaev'

_publ_section_title
;
 2-(4-Bromophenyl)oxazolo[3,2-<i>a</i>]pyrimidinium perchlorate
;
_journal_coeditor_code LH2161
_journal_issue 10
_journal_name_full 'Acta Crystallographica Section E'
_journal_page_first o4578
_journal_page_last o4580
_journal_paper_doi 10.1107/S1600536806037299
_journal_volume 62
_journal_year 2006
_chemical_formula_iupac 'C12 H8 Br N2 O +, Cl O4 -'
_chemical_formula_moiety 'C12 H8 Br N2 O +, Cl O4 -'
_chemical_formula_sum 'C12 H8 Br Cl N2 O5'
_chemical_formula_weight 375.56
_chemical_melting_point 553
_chemical_name_systematic
;
2-(4-bromophenyl)oxazolo[3,2-a]pyrimidinium perchlorate
;
_space_group_IT_number 14
_symmetry_cell_setting monoclinic
_symmetry_space_group_name_Hall '-P 2yn'
_symmetry_space_group_name_H-M 'P 1 21/n 1'
_atom_sites_solution_hydrogens geom
_atom_sites_solution_primary direct
_atom_sites_solution_secondary difmap
_cell_angle_alpha 90.00
_cell_angle_beta 98.19(2)
_cell_angle_gamma 90.00
_cell_formula_units_Z 4
_cell_length_a 6.291(2)
_cell_length_b 12.052(2)
_cell_length_c 17.688(4)
_cell_measurement_reflns_used 25
_cell_measurement_temperature 293(2)
_cell_measurement_theta_max 36
_cell_measurement_theta_min 34
_cell_volume 1327.4(6)
_computing_cell_refinement 'CAD-4 EXPRESS (Enraf--Nonius, 1994)'
_computing_data_collection 'CAD-4 EXPRESS'
_computing_data_reduction 'XCAD4 (Harms & Wokadlo, (1995)'
_computing_molecular_graphics 'ORTEP-3 for Windows (Farrugia, 1997)'
_computing_publication_material 'WinGX publication routines (Farrugia, 1999)'
_computing_structure_refinement 'SHELXL97 (Sheldrick, 1997)'
_computing_structure_solution 'SHELXS97 (Sheldrick, 1997)'
_diffrn_ambient_temperature 293(2)
_diffrn_measured_fraction_theta_full 1.000
_diffrn_measured_fraction_theta_max 1.000
_diffrn_measurement_device '\k-geometry diffractometer'
_diffrn_measurement_device_type 'Enraf--Nonius CAD 4'
_diffrn_measurement_method \w
_diffrn_radiation_monochromator Graphite
_diffrn_radiation_source 'Fine-focus sealed tube'
_diffrn_radiation_type CuK\a
_diffrn_radiation_wavelength 1.5418
_diffrn_reflns_av_R_equivalents 0.0839
_diffrn_reflns_av_sigmaI/netI 0.0244
_diffrn_reflns_limit_h_max 7
_diffrn_reflns_limit_h_min -7
_diffrn_reflns_limit_k_max 15
_diffrn_reflns_limit_k_min 0
_diffrn_reflns_limit_l_max 22
_diffrn_reflns_limit_l_min 0
_diffrn_reflns_number 2811
_diffrn_reflns_theta_full 74.90
_diffrn_reflns_theta_max 74.90
_diffrn_reflns_theta_min 4.45
_diffrn_standards_decay_% 3
_diffrn_standards_interval_time 60
_diffrn_standards_number 1
_exptl_absorpt_coefficient_mu 6.325
_exptl_absorpt_correction_type none
_exptl_crystal_colour Colourless
_exptl_crystal_density_diffrn 1.879
_exptl_crystal_density_method 'Not measured'
_exptl_crystal_description Prism
_exptl_crystal_F_000 744
_exptl_crystal_size_max 0.15
_exptl_crystal_size_mid 0.15
_exptl_crystal_size_min 0.15
_refine_diff_density_max 0.475
_refine_diff_density_min -0.472
_refine_ls_extinction_method None
_refine_ls_goodness_of_fit_ref 0.915
_refine_ls_hydrogen_treatment constr
_refine_ls_matrix_type full
_refine_ls_number_parameters 190
_refine_ls_number_reflns 2714
_refine_ls_number_restraints 0
_refine_ls_restrained_S_all 0.915
_refine_ls_R_factor_all 0.0463
_refine_ls_R_factor_gt 0.0414
_refine_ls_shift/su_max 0.001
_refine_ls_shift/su_mean 0.000
_refine_ls_structure_factor_coef Fsqd
_refine_ls_weighting_details 'calc w=1/[\s^2^(Fo^2^)+(0.0909P)^2^+0.38P] where P=(Fo^2^+2Fc^2^)/3'
_refine_ls_weighting_scheme calc
_refine_ls_wR_factor_gt 0.1060
_refine_ls_wR_factor_ref 0.1112
_reflns_number_gt 2375
_reflns_number_total 2714
_reflns_threshold_expression I>2\s(I)
_cod_data_source_file lh2161.cif
_cod_data_source_block 2
_cod_depositor_comments
;
The following automatic conversions were performed:
'_symmetry_cell_setting' value 'Monoclinic' changed to 'monoclinic'
according to '/home/saulius/struct/CIF-dictionaries/cif_core.dic'
dictionary named 'cif_core.dic' version 2.4.1 from
2010-06-29.

'_atom_sites_solution_hydrogens' value 'Geom' changed to
'geom' according to '/home/saulius/struct/CIF-dictionaries/cif_core.dic'
dictionary named 'cif_core.dic' version 2.4.1 from
2010-06-29.

'_atom_sites_solution_primary' value 'Direct' changed to
'direct' according to '/home/saulius/struct/CIF-dictionaries/cif_core.dic'
dictionary named 'cif_core.dic' version 2.4.1 from
2010-06-29.

'_atom_sites_solution_secondary' value 'Difmap' changed to
'difmap' according to '/home/saulius/struct/CIF-dictionaries/cif_core.dic'
dictionary named 'cif_core.dic' version 2.4.1 from
2010-06-29.

'_refine_ls_matrix_type' value 'Full' changed to 'full'
according to '/home/saulius/struct/CIF-dictionaries/cif_core.dic'
dictionary named 'cif_core.dic' version 2.4.1 from
2010-06-29.

'_refine_ls_weighting_scheme' value 'Calc' changed to 'calc'
according to '/home/saulius/struct/CIF-dictionaries/cif_core.dic'
dictionary named 'cif_core.dic' version 2.4.1 from 2010-06-29.

Automatic conversion script
Id: cif_fix_enum 1527 2010-12-29 10:47:43Z saulius 

The following automatic conversions were performed:

'_symmetry_cell_setting' value 'Monoclinic' changed to 'monoclinic'
according to /home/saulius/struct/CIF-dictionaries/cif_core.dic
dictionary named 'cif_core.dic' version 2.4.1 from
2010-06-29.

'_atom_sites_solution_hydrogens' value 'Geom' changed to
'geom' according to
/home/saulius/struct/CIF-dictionaries/cif_core.dic dictionary named
'cif_core.dic' version 2.4.1 from
2010-06-29.

'_atom_sites_solution_primary' value 'Direct' changed to
'direct' according to
/home/saulius/struct/CIF-dictionaries/cif_core.dic dictionary named
'cif_core.dic' version 2.4.1 from
2010-06-29.

'_atom_sites_solution_secondary' value 'Difmap' changed
to 'difmap' according to
/home/saulius/struct/CIF-dictionaries/cif_core.dic dictionary named
'cif_core.dic' version 2.4.1 from
2010-06-29.

'_refine_ls_matrix_type' value 'Full' changed to 'full'
according to /home/saulius/struct/CIF-dictionaries/cif_core.dic
dictionary named 'cif_core.dic' version 2.4.1 from
2010-06-29.

'_refine_ls_weighting_scheme' value 'Calc' changed to
'calc' according to
/home/saulius/struct/CIF-dictionaries/cif_core.dic dictionary named
'cif_core.dic' version 2.4.1 from 2010-06-29.

Automatic conversion script
Id: cif_fix_values 1715 2011-07-08 13:25:40Z adriana 
;
_cod_original_sg_symbol_H-M 'P 21/n'
_cod_database_code 2210695
_cod_database_fobs_code 2210695

loop_
_symmetry_equiv_pos_as_xyz
'x, y, z'
'-x+1/2, y+1/2, -z+1/2'
'-x, -y, -z'
'x-1/2, -y-1/2, z-1/2'

loop_
_atom_site_type_symbol
_atom_site_label
_atom_site_fract_x
_atom_site_fract_y
_atom_site_fract_z
_atom_site_U_iso_or_equiv
_atom_site_adp_type
_atom_site_calc_flag
_atom_site_refinement_flags
_atom_site_occupancy
Br Br13 0.04764(4) 0.07749(3) -0.111497(17) 0.04885(15) Uani d . 1
N N1 1.1667(3) 0.32306(15) 0.13154(10) 0.0294(4) Uani d . 1
C C2 0.9824(4) 0.25917(19) 0.12708(13) 0.0337(5) Uani d . 1
H H2 0.9388 0.2163 0.1658 0.040 Uiso calc R 1
C C3 0.8792(4) 0.27135(17) 0.05578(12) 0.0282(4) Uani d . 1
O O4 0.9946(3) 0.34262(14) 0.01574(8) 0.0322(3) Uani d . 1
C C5 1.1668(4) 0.37276(18) 0.06303(12) 0.0286(4) Uani d . 1
N N6 1.3173(4) 0.43928(18) 0.04443(12) 0.0372(5) Uani d . 1
C C7 1.4759(4) 0.4589(2) 0.10101(15) 0.0394(6) Uani d . 1
H H7 1.5863 0.5057 0.0913 0.047 Uiso calc R 1
C C8 1.4867(4) 0.4136(2) 0.17387(15) 0.0382(6) Uani d . 1
H H8 1.6016 0.4300 0.2113 0.046 Uiso calc R 1
C C9 1.3271(4) 0.34487(19) 0.18955(13) 0.0338(5) Uani d . 1
H H9 1.3278 0.3142 0.2378 0.041 Uiso calc R 1
C C10 0.6796(4) 0.22816(18) 0.01586(12) 0.0306(5) Uani d . 1
C C11 0.6130(4) 0.2531(2) -0.06063(13) 0.0345(5) Uani d . 1
H H11 0.6964 0.2993 -0.0866 0.041 Uiso calc R 1
C C12 0.4233(4) 0.2094(2) -0.09832(13) 0.0364(5) Uani d . 1
H H12 0.3775 0.2268 -0.1493 0.044 Uiso calc R 1
C C13 0.3052(4) 0.1409(2) -0.05974(13) 0.0344(5) Uani d . 1
C C14 0.3618(4) 0.1158(2) 0.01629(13) 0.0349(5) Uani d . 1
H H14 0.2741 0.0714 0.0418 0.042 Uiso calc R 1
C C15 0.5530(4) 0.1584(2) 0.05422(12) 0.0323(5) Uani d . 1
H H15 0.5969 0.1405 0.1052 0.039 Uiso calc R 1
Cl Cl1 0.01661(10) 0.57078(5) 0.23198(3) 0.03760(17) Uani d . 1
O O11 -0.1441(5) 0.6452(3) 0.25201(16) 0.0786(8) Uani d . 1
O O12 0.0014(5) 0.4655(3) 0.26678(18) 0.0850(9) Uani d . 1
O O13 -0.0160(5) 0.5490(3) 0.15224(18) 0.0840(8) Uani d . 1
O O14 0.2249(5) 0.6165(3) 0.24949(19) 0.0863(9) Uani d . 1

loop_
_atom_site_aniso_label
_atom_site_aniso_U_11
_atom_site_aniso_U_22
_atom_site_aniso_U_33
_atom_site_aniso_U_12
_atom_site_aniso_U_13
_atom_site_aniso_U_23
Br13 0.0423(2) 0.0571(2) 0.0461(2) -0.00886(12) 0.00254(13) -0.00393(12)
N1 0.0384(10) 0.0227(9) 0.0285(8) 0.0020(7) 0.0101(7) 0.0025(7)
C2 0.0408(12) 0.0252(11) 0.0362(11) -0.0007(9) 0.0098(9) 0.0048(9)
C3 0.0344(11) 0.0197(9) 0.0328(10) 0.0035(8) 0.0130(8) -0.0012(8)
O4 0.0388(8) 0.0317(8) 0.0269(7) 0.0010(7) 0.0077(6) 0.0040(6)
C5 0.0360(11) 0.0249(10) 0.0264(9) 0.0076(9) 0.0092(8) 0.0013(8)
N6 0.0403(11) 0.0355(11) 0.0387(10) -0.0017(9) 0.0151(9) 0.0089(8)
C7 0.0454(14) 0.0286(12) 0.0486(14) -0.0067(10) 0.0220(11) -0.0067(10)
C8 0.0395(13) 0.0337(12) 0.0404(13) 0.0007(10) 0.0023(10) -0.0050(9)
C9 0.0436(12) 0.0272(11) 0.0297(10) -0.0016(10) 0.0018(9) -0.0031(8)
C10 0.0388(11) 0.0224(10) 0.0313(10) 0.0059(9) 0.0075(8) -0.0076(8)
C11 0.0422(12) 0.0334(11) 0.0304(10) 0.0021(10) 0.0144(9) 0.0013(9)
C12 0.0396(12) 0.0407(13) 0.0281(10) 0.0044(10) 0.0018(9) 0.0027(9)
C13 0.0367(12) 0.0359(12) 0.0311(10) 0.0065(10) 0.0065(9) -0.0091(9)
C14 0.0376(12) 0.0346(12) 0.0351(11) -0.0014(10) 0.0140(9) -0.0021(9)
C15 0.0375(12) 0.0313(11) 0.0291(10) -0.0024(9) 0.0077(8) 0.0021(8)
Cl1 0.0424(3) 0.0317(3) 0.0392(3) 0.0033(2) 0.0077(2) -0.0078(2)
O11 0.0806(18) 0.0799(19) 0.0769(16) 0.0289(15) 0.0169(14) -0.0084(14)
O12 0.097(2) 0.0731(18) 0.0895(19) 0.0289(16) 0.0290(16) 0.0060(15)
O13 0.090(2) 0.086(2) 0.0774(18) 0.0256(17) 0.0172(15) -0.0076(16)
O14 0.083(2) 0.0756(19) 0.101(2) 0.0190(16) 0.0133(17) -0.0188(16)

loop_
_atom_type_symbol
_atom_type_description
_atom_type_scat_dispersion_real
_atom_type_scat_dispersion_imag
_atom_type_scat_source
C C 0.0181 0.0091 'International Tables Vol C Tables 4.2.6.8 and 6.1.1.4'
H H 0.0000 0.0000 'International Tables Vol C Tables 4.2.6.8 and 6.1.1.4'
Br Br -0.6763 1.2805 'International Tables Vol C Tables 4.2.6.8 and 6.1.1.4'
Cl Cl 0.3639 0.7018 'International Tables Vol C Tables 4.2.6.8 and 6.1.1.4'
N N 0.0311 0.0180 'International Tables Vol C Tables 4.2.6.8 and 6.1.1.4'
O O 0.0492 0.0322 'International Tables Vol C Tables 4.2.6.8 and 6.1.1.4'

loop_
_geom_angle_atom_site_label_1
_geom_angle_atom_site_label_2
_geom_angle_atom_site_label_3
_geom_angle
_geom_angle_publ_flag
C5 N1 C9 119.7(2) y
C5 N1 C2 107.63(19) y
C9 N1 C2 132.6(2) y
C3 C2 N1 106.4(2) y
C3 C2 H2 126.8 n
N1 C2 H2 126.8 n
C2 C3 O4 109.3(2) y
C2 C3 C10 133.6(2) y
O4 C3 C10 117.12(19) y
C5 O4 C3 106.82(17) y
N6 C5 O4 124.2(2) y
N6 C5 N1 125.9(2) y
O4 C5 N1 109.9(2) y
C5 N6 C7 114.1(2) y
N6 C7 C8 124.0(2) y
N6 C7 H7 118.0 n
C8 C7 H7 118.0 n
C9 C8 C7 119.2(2) y
C9 C8 H8 120.4 n
C7 C8 H8 120.4 n
N1 C9 C8 117.0(2) y
N1 C9 H9 121.5 n
C8 C9 H9 121.5 n
C11 C10 C15 119.2(2) n
C11 C10 C3 121.1(2) n
C15 C10 C3 119.6(2) n
C12 C11 C10 120.4(2) n
C12 C11 H11 119.8 n
C10 C11 H11 119.8 n
C13 C12 C11 119.0(2) n
C13 C12 H12 120.5 n
C11 C12 H12 120.5 n
C12 C13 C14 122.8(2) n
C12 C13 Br13 119.43(18) n
C14 C13 Br13 117.80(19) n
C13 C14 C15 118.5(2) n
C13 C14 H14 120.8 n
C15 C14 H14 120.8 n
C14 C15 C10 120.1(2) n
C14 C15 H15 120.0 n
C10 C15 H15 120.0 n
O14 Cl1 O12 111.7(2) n
O14 Cl1 O13 106.7(2) n
O12 Cl1 O13 104.86(19) n
O14 Cl1 O11 111.53(17) n
O12 Cl1 O11 111.00(18) n
O13 Cl1 O11 110.72(17) n

loop_
_geom_bond_atom_site_label_1
_geom_bond_atom_site_label_2
_geom_bond_distance
_geom_bond_publ_flag
Br13 C13 1.904(3) n
N1 C5 1.352(3) y
N1 C9 1.359(3) y
N1 C2 1.384(3) y
C2 C3 1.342(3) y
C2 H2 0.9300 n
C3 O4 1.383(3) y
C3 C10 1.447(3) y
O4 C5 1.322(3) y
C5 N6 1.317(3) y
N6 C7 1.330(3) y
C7 C8 1.392(4) y
C7 H7 0.9300 n
C8 C9 1.360(4) y
C8 H8 0.9300 n
C9 H9 0.9300 n
C10 C11 1.391(3) n
C10 C15 1.398(3) n
C11 C12 1.385(4) n
C11 H11 0.9300 n
C12 C13 1.358(4) n
C12 H12 0.9300 n
C13 C14 1.375(3) n
C14 C15 1.390(3) n
C14 H14 0.9300 n
C15 H15 0.9300 n
Cl1 O14 1.415(4) n
Cl1 O12 1.419(3) n
Cl1 O13 1.420(3) n
Cl1 O11 1.433(3) n

loop_
_cod_related_entry_id
_cod_related_entry_database
_cod_related_entry_code
1 ChemSpider 13167911
